data_2208218
loop_
_publ_author_name
'Chen, Hong-Mei'
'Sun, Jing-Jia'
'Chen, Jia-Min'
'Yang, Shi-Ping'

_publ_section_title
;
 Dichlorobis(2-methoxymethyl-1-methyl-1<i>H</i>-imidazole-\k<i>N</i>)zinc(II)
;
_journal_coeditor_code XU6089
_journal_issue 2
_journal_name_full 'Acta Crystallographica Section E'
_journal_page_first m229
_journal_page_last m230
_journal_paper_doi 10.1107/S1600536806000432
_journal_volume 62
_journal_year 2006
_chemical_formula_iupac '[Zn Cl2 (C6 H10 N2 O)2]'
_chemical_formula_moiety 'C12 H20 Cl2 N4 O2 Zn'
_chemical_formula_sum 'C12 H20 Cl2 N4 O2 Zn'
_chemical_formula_weight 388.59
_chemical_name_systematic
;
Dichlorobis(2-methoxymethyl-1-methyl-1H-imidazole-\kN)zinc(II)
;
_space_group_IT_number 2
_symmetry_cell_setting triclinic
_symmetry_space_group_name_Hall '-P 1'
_symmetry_space_group_name_H-M 'P -1'
_atom_sites_solution_hydrogens geom
_atom_sites_solution_primary direct
_atom_sites_solution_secondary difmap
_audit_creation_method SHELXL-97
_cell_angle_alpha 95.718(2)
_cell_angle_beta 94.078(2)
_cell_angle_gamma 99.206(2)
_cell_formula_units_Z 2
_cell_length_a 7.2084(7)
_cell_length_b 8.9384(8)
_cell_length_c 13.4894(12)
_cell_measurement_reflns_used 2869
_cell_measurement_temperature 298(2)
_cell_measurement_theta_max 27.0
_cell_measurement_theta_min 2.3
_cell_volume 850.32(14)
_computing_cell_refinement 'SAINT (Bruker, 1998)'
_computing_data_collection 'SMART (Bruker, 1998)'
_computing_data_reduction SAINT
_computing_molecular_graphics 'SHELXTL (Bruker, 1998)'
_computing_publication_material SHELXTL
_computing_structure_refinement 'SHELXL97 (Sheldrick, 1997)'
_computing_structure_solution 'SHELXS97 (Sheldrick, 1997)'
_diffrn_ambient_temperature 298(2)
_diffrn_measured_fraction_theta_full 0.97
_diffrn_measured_fraction_theta_max 0.97
_diffrn_measurement_device_type 'Bruker SMART CCD area-detector'
_diffrn_measurement_method '\f and \w'
_diffrn_radiation_monochromator graphite
_diffrn_radiation_source 'fine-focus sealed tube'
_diffrn_radiation_type MoK\a
_diffrn_radiation_wavelength 0.71073
_diffrn_reflns_av_R_equivalents 0.086
_diffrn_reflns_av_sigmaI/netI 0.066
_diffrn_reflns_limit_h_max 9
_diffrn_reflns_limit_h_min -9
_diffrn_reflns_limit_k_max 9
_diffrn_reflns_limit_k_min -11
_diffrn_reflns_limit_l_max 17
_diffrn_reflns_limit_l_min -14
_diffrn_reflns_number 5036
_diffrn_reflns_theta_full 27.0
_diffrn_reflns_theta_max 27.0
_diffrn_reflns_theta_min 1.5
_diffrn_standards_interval_count 0
_diffrn_standards_interval_time 0
_diffrn_standards_number 0
_exptl_absorpt_coefficient_mu 1.766
_exptl_absorpt_correction_T_max 0.670
_exptl_absorpt_correction_T_min 0.429
_exptl_absorpt_correction_type multi-scan
_exptl_absorpt_process_details '(SADABS; Bruker, 1998)'
_exptl_crystal_colour colorless
_exptl_crystal_density_diffrn 1.518
_exptl_crystal_density_method 'not measured'
_exptl_crystal_description block
_exptl_crystal_F_000 400
_exptl_crystal_size_max 0.52
_exptl_crystal_size_mid 0.50
_exptl_crystal_size_min 0.21
_refine_diff_density_max 0.81
_refine_diff_density_min -1.17
_refine_ls_extinction_method none
_refine_ls_goodness_of_fit_ref 1.040
_refine_ls_hydrogen_treatment constr
_refine_ls_matrix_type full
_refine_ls_number_parameters 194
_refine_ls_number_reflns 3607
_refine_ls_number_restraints 0
_refine_ls_restrained_S_all 1.040
_refine_ls_R_factor_all 0.055
_refine_ls_R_factor_gt 0.051
_refine_ls_shift/su_max 0.002
_refine_ls_shift/su_mean 0.000
_refine_ls_structure_factor_coef Fsqd
_refine_ls_weighting_details 'calc w = 1/[\s^2^(Fo^2^)+(0.0833P)^2^] where P = (Fo^2^+2Fc^2^)/3'
_refine_ls_weighting_scheme calc
_refine_ls_wR_factor_gt 0.130
_refine_ls_wR_factor_ref 0.133
_reflns_number_gt 3148
_reflns_number_total 3607
_reflns_threshold_expression I>2\s(I)
_cod_data_source_file xu6089.cif
_cod_data_source_block I
_cod_depositor_comments
;
The following automatic conversions were performed:
'_symmetry_cell_setting' value 'Triclinic' changed to 'triclinic'
according to '/home/saulius/struct/CIF-dictionaries/cif_core.dic'
dictionary named 'cif_core.dic' version 2.4.1 from 2010-06-29.

Automatic conversion script
Id: cif_fix_enum 1527 2010-12-29 10:47:43Z saulius 

The following automatic conversions were performed:

'_symmetry_cell_setting' value 'Triclinic' changed to 'triclinic'
according to /home/saulius/struct/CIF-dictionaries/cif_core.dic
dictionary named 'cif_core.dic' version 2.4.1 from 2010-06-29.

Automatic conversion script
Id: cif_fix_values 1715 2011-07-08 13:25:40Z adriana 
;
_cod_database_code 2208218
_cod_database_fobs_code 2208218

loop_
_symmetry_equiv_pos_as_xyz
'x, y, z'
'-x, -y, -z'

loop_
_atom_site_label
_atom_site_fract_x
_atom_site_fract_y
_atom_site_fract_z
_atom_site_U_iso_or_equiv
_atom_site_adp_type
_atom_site_calc_flag
_atom_site_refinement_flags
_atom_site_occupancy
_atom_site_type_symbol
Zn 0.27497(5) 1.05151(4) 0.75731(2) 0.04110(15) Uani d . 1 Zn
Cl1 0.52646(12) 1.16662(10) 0.68856(6) 0.0579(2) Uani d . 1 Cl
Cl2 0.10042(16) 1.20427(12) 0.83245(6) 0.0718(3) Uani d . 1 Cl
O1 0.3235(4) 0.6225(3) 0.6121(3) 0.0797(9) Uani d . 1 O
O2 -0.0347(3) 0.6556(3) 0.89452(18) 0.0600(6) Uani d . 1 O
N1 0.1071(3) 0.9167(3) 0.64542(17) 0.0405(5) Uani d . 1 N
N2 0.0211(3) 0.7655(3) 0.50610(18) 0.0456(6) Uani d . 1 N
N3 0.3687(3) 0.9137(3) 0.85142(17) 0.0393(5) Uani d . 1 N
N4 0.3822(4) 0.7539(3) 0.96306(18) 0.0453(6) Uani d . 1 N
C1 -0.0778(4) 0.9247(4) 0.6153(2) 0.0526(8) Uani d . 1 C
H1 -0.1535 0.9845 0.6486 0.063 Uiso calc R 1 H
C2 -0.1304(4) 0.8316(4) 0.5297(2) 0.0538(8) Uani d . 1 C
H2 -0.2479 0.8155 0.4934 0.065 Uiso calc R 1 H
C3 0.1622(4) 0.8201(3) 0.5778(2) 0.0398(6) Uani d . 1 C
C4 0.3487(4) 0.7704(3) 0.5810(2) 0.0470(7) Uani d . 1 C
H4A 0.3959 0.7685 0.5154 0.056 Uiso calc R 1 H
H4B 0.4387 0.8401 0.6278 0.056 Uiso calc R 1 H
C5 0.4891(7) 0.5778(5) 0.6454(4) 0.0887(14) Uani d . 1 C
H5A 0.5650 0.5654 0.5905 0.133 Uiso calc R 1 H
H5B 0.4608 0.4828 0.6731 0.133 Uiso calc R 1 H
H5C 0.5569 0.6541 0.6959 0.133 Uiso calc R 1 H
C6 0.0298(6) 0.6631(4) 0.4166(2) 0.0641(10) Uani d . 1 C
H6A 0.1456 0.6231 0.4212 0.096 Uiso calc R 1 H
H6B 0.0246 0.7179 0.3591 0.096 Uiso calc R 1 H
H6C -0.0750 0.5807 0.4104 0.096 Uiso calc R 1 H
C7 0.5545(4) 0.8996(4) 0.8727(2) 0.0477(7) Uani d . 1 C
H7 0.6572 0.9500 0.8444 0.057 Uiso calc R 1 H
C8 0.5626(5) 0.8008(4) 0.9412(3) 0.0545(8) Uani d . 1 C
H8 0.6708 0.7703 0.9685 0.065 Uiso calc R 1 H
C9 0.2680(4) 0.8248(3) 0.90796(19) 0.0390(6) Uani d . 1 C
C10 0.0606(4) 0.8087(4) 0.9138(3) 0.0509(7) Uani d . 1 C
H10A 0.0366 0.8501 0.9801 0.061 Uiso calc R 1 H
H10B 0.0091 0.8687 0.8660 0.061 Uiso calc R 1 H
C11 -0.0299(6) 0.5910(5) 0.7960(3) 0.0753(11) Uani d . 1 C
H11A -0.0745 0.6562 0.7505 0.113 Uiso calc R 1 H
H11B -0.1093 0.4928 0.7855 0.113 Uiso calc R 1 H
H11C 0.0972 0.5799 0.7843 0.113 Uiso calc R 1 H
C12 0.3239(6) 0.6487(5) 1.0363(3) 0.0710(11) Uani d . 1 C
H12A 0.2210 0.6808 1.0694 0.107 Uiso calc R 1 H
H12B 0.4281 0.6488 1.0848 0.107 Uiso calc R 1 H
H12C 0.2845 0.5476 1.0026 0.107 Uiso calc R 1 H

loop_
_atom_site_aniso_label
_atom_site_aniso_U_11
_atom_site_aniso_U_22
_atom_site_aniso_U_33
_atom_site_aniso_U_12
_atom_site_aniso_U_13
_atom_site_aniso_U_23
Zn 0.0443(2) 0.0515(2) 0.0322(2) 0.01361(15) 0.00897(14) 0.01461(14)
Cl1 0.0548(5) 0.0618(5) 0.0584(5) -0.0004(4) 0.0160(4) 0.0222(4)
Cl2 0.0944(7) 0.0941(7) 0.0444(4) 0.0591(6) 0.0163(4) 0.0153(4)
O1 0.0581(16) 0.0547(15) 0.129(3) 0.0073(12) -0.0017(16) 0.0328(15)
O2 0.0536(14) 0.0669(15) 0.0605(14) -0.0009(11) 0.0204(11) 0.0186(11)
N1 0.0342(12) 0.0539(14) 0.0362(12) 0.0072(10) 0.0052(9) 0.0172(10)
N2 0.0415(14) 0.0542(14) 0.0384(12) -0.0065(11) 0.0019(10) 0.0172(10)
N3 0.0377(12) 0.0468(13) 0.0370(11) 0.0105(10) 0.0079(9) 0.0140(9)
N4 0.0507(15) 0.0521(14) 0.0381(12) 0.0140(11) 0.0074(11) 0.0189(10)
C1 0.0369(16) 0.074(2) 0.0545(18) 0.0140(14) 0.0122(13) 0.0317(16)
C2 0.0336(15) 0.078(2) 0.0497(18) -0.0027(14) -0.0004(13) 0.0284(16)
C3 0.0385(14) 0.0479(15) 0.0344(13) 0.0019(11) 0.0066(11) 0.0177(11)
C4 0.0378(15) 0.0527(17) 0.0507(17) 0.0041(12) 0.0077(13) 0.0093(13)
C5 0.080(3) 0.070(3) 0.121(4) 0.021(2) -0.005(3) 0.033(3)
C6 0.078(3) 0.063(2) 0.0428(17) -0.0123(18) -0.0013(17) 0.0085(15)
C7 0.0364(15) 0.0624(19) 0.0465(16) 0.0097(13) 0.0050(12) 0.0140(13)
C8 0.0436(17) 0.073(2) 0.0533(18) 0.0199(15) 0.0027(14) 0.0216(15)
C9 0.0399(14) 0.0467(15) 0.0327(13) 0.0097(11) 0.0084(11) 0.0086(11)
C10 0.0457(17) 0.0567(18) 0.0554(18) 0.0133(14) 0.0196(14) 0.0136(14)
C11 0.077(3) 0.080(3) 0.064(2) -0.005(2) 0.009(2) 0.0073(19)
C12 0.086(3) 0.077(2) 0.064(2) 0.025(2) 0.020(2) 0.0442(19)

loop_
_atom_type_symbol
_atom_type_description
_atom_type_scat_dispersion_real
_atom_type_scat_dispersion_imag
_atom_type_scat_source
C C 0.0033 0.0016 'International Tables Vol C Tables 4.2.6.8 and 6.1.1.4'
H H 0.0000 0.0000 'International Tables Vol C Tables 4.2.6.8 and 6.1.1.4'
N N 0.0061 0.0033 'International Tables Vol C Tables 4.2.6.8 and 6.1.1.4'
O O 0.0106 0.0060 'International Tables Vol C Tables 4.2.6.8 and 6.1.1.4'
Cl Cl 0.1484 0.1585 'International Tables Vol C Tables 4.2.6.8 and 6.1.1.4'
Zn Zn 0.2839 1.4301 'International Tables Vol C Tables 4.2.6.8 and 6.1.1.4'

loop_
_geom_angle_atom_site_label_1
_geom_angle_atom_site_label_2
_geom_angle_atom_site_label_3
_geom_angle
_geom_angle_publ_flag
N3 Zn N1 107.25(10) yes
N3 Zn Cl2 111.34(7) yes
N1 Zn Cl2 107.49(8) yes
N3 Zn Cl1 107.24(7) yes
N1 Zn Cl1 106.96(7) yes
Cl2 Zn Cl1 116.15(4) yes
C5 O1 C4 113.8(3) ?
C11 O2 C10 113.6(3) ?
C3 N1 C1 106.4(2) ?
C3 N1 Zn 126.0(2) ?
C1 N1 Zn 126.9(2) ?
C3 N2 C2 107.3(3) ?
C3 N2 C6 126.9(3) ?
C2 N2 C6 125.7(3) ?
C9 N3 C7 106.6(2) ?
C9 N3 Zn 127.5(2) ?
C7 N3 Zn 125.8(2) ?
C9 N4 C8 107.8(2) ?
C9 N4 C12 126.1(3) ?
C8 N4 C12 126.0(3) ?
C2 C1 N1 108.7(3) ?
C2 C1 H1 125.7 ?
N1 C1 H1 125.7 ?
C1 C2 N2 107.1(3) ?
C1 C2 H2 126.4 ?
N2 C2 H2 126.4 ?
N1 C3 N2 110.5(3) ?
N1 C3 C4 125.7(3) ?
N2 C3 C4 123.7(3) ?
O1 C4 C3 107.1(2) ?
O1 C4 H4A 110.3 ?
C3 C4 H4A 110.3 ?
O1 C4 H4B 110.3 ?
C3 C4 H4B 110.3 ?
H4A C4 H4B 108.5 ?
O1 C5 H5A 109.5 ?
O1 C5 H5B 109.5 ?
H5A C5 H5B 109.5 ?
O1 C5 H5C 109.5 ?
H5A C5 H5C 109.5 ?
H5B C5 H5C 109.5 ?
N2 C6 H6A 109.5 ?
N2 C6 H6B 109.5 ?
H6A C6 H6B 109.5 ?
N2 C6 H6C 109.5 ?
H6A C6 H6C 109.5 ?
H6B C6 H6C 109.5 ?
C8 C7 N3 108.7(3) ?
C8 C7 H7 125.7 ?
N3 C7 H7 125.7 ?
C7 C8 N4 107.0(3) ?
C7 C8 H8 126.5 ?
N4 C8 H8 126.5 ?
N3 C9 N4 109.8(2) ?
N3 C9 C10 125.9(3) ?
N4 C9 C10 124.2(3) ?
O2 C10 C9 113.5(3) ?
O2 C10 H10A 108.9 ?
C9 C10 H10A 108.9 ?
O2 C10 H10B 108.9 ?
C9 C10 H10B 108.9 ?
H10A C10 H10B 107.7 ?
O2 C11 H11A 109.5 ?
O2 C11 H11B 109.5 ?
H11A C11 H11B 109.5 ?
O2 C11 H11C 109.5 ?
H11A C11 H11C 109.5 ?
H11B C11 H11C 109.5 ?
N4 C12 H12A 109.5 ?
N4 C12 H12B 109.5 ?
H12A C12 H12B 109.5 ?
N4 C12 H12C 109.5 ?
H12A C12 H12C 109.5 ?
H12B C12 H12C 109.5 ?

loop_
_geom_bond_atom_site_label_1
_geom_bond_atom_site_label_2
_geom_bond_distance
_geom_bond_publ_flag
Zn N1 2.026(2) yes
Zn N3 2.011(2) yes
Zn Cl1 2.2445(8) yes
Zn Cl2 2.2204(9) yes
O1 C5 1.378(5) ?
O1 C4 1.414(4) ?
O2 C11 1.400(4) ?
O2 C10 1.420(4) ?
N1 C3 1.319(4) ?
N1 C1 1.381(4) ?
N2 C3 1.347(4) ?
N2 C2 1.364(5) ?
N2 C6 1.452(4) ?
N3 C9 1.325(4) ?
N3 C7 1.378(4) ?
N4 C9 1.344(4) ?
N4 C8 1.363(4) ?
N4 C12 1.468(4) ?
C1 C2 1.348(5) ?
C1 H1 0.9300 ?
C2 H2 0.9300 ?
C3 C4 1.481(4) ?
C4 H4A 0.9700 ?
C4 H4B 0.9700 ?
C5 H5A 0.9600 ?
C5 H5B 0.9600 ?
C5 H5C 0.9600 ?
C6 H6A 0.9600 ?
C6 H6B 0.9600 ?
C6 H6C 0.9600 ?
C7 C8 1.344(5) ?
C7 H7 0.9300 ?
C8 H8 0.9300 ?
C9 C10 1.487(4) ?
C10 H10A 0.9700 ?
C10 H10B 0.9700 ?
C11 H11A 0.9600 ?
C11 H11B 0.9600 ?
C11 H11C 0.9600 ?
C12 H12A 0.9600 ?
C12 H12B 0.9600 ?
C12 H12C 0.9600 ?

loop_
_geom_hbond_atom_site_label_D
_geom_hbond_atom_site_label_H
_geom_hbond_atom_site_label_A
_geom_hbond_site_symmetry_A
_geom_hbond_distance_DH
_geom_hbond_distance_HA
_geom_hbond_distance_DA
_geom_hbond_angle_DHA
C6 H6C O1 2_566 0.96 2.32 3.276(5) 177

loop_
_geom_torsion_atom_site_label_1
_geom_torsion_atom_site_label_2
_geom_torsion_atom_site_label_3
_geom_torsion_atom_site_label_4
_geom_torsion
N3 Zn N1 C3 -66.6(2)
Cl2 Zn N1 C3 173.6(2)
Cl1 Zn N1 C3 48.2(2)
N3 Zn N1 C1 124.5(2)
Cl2 Zn N1 C1 4.6(2)
Cl1 Zn N1 C1 -120.8(2)
N1 Zn N3 C9 -65.7(3)
Cl2 Zn N3 C9 51.6(3)
Cl1 Zn N3 C9 179.7(2)
N1 Zn N3 C7 117.5(2)
Cl2 Zn N3 C7 -125.1(2)
Cl1 Zn N3 C7 3.0(2)
C3 N1 C1 C2 0.2(3)
Zn N1 C1 C2 170.8(2)
N1 C1 C2 N2 0.0(3)
C3 N2 C2 C1 -0.1(3)
C6 N2 C2 C1 -176.5(3)
C1 N1 C3 N2 -0.3(3)
Zn N1 C3 N2 -171.03(17)
C1 N1 C3 C4 -177.3(3)
Zn N1 C3 C4 11.9(4)
C2 N2 C3 N1 0.2(3)
C6 N2 C3 N1 176.6(3)
C2 N2 C3 C4 177.4(3)
C6 N2 C3 C4 -6.3(4)
C5 O1 C4 C3 -162.9(4)
N1 C3 C4 O1 102.7(3)
N2 C3 C4 O1 -74.0(4)
C9 N3 C7 C8 0.7(4)
Zn N3 C7 C8 178.0(2)
N3 C7 C8 N4 -0.3(4)
C9 N4 C8 C7 -0.2(4)
C12 N4 C8 C7 -178.2(3)
C7 N3 C9 N4 -0.8(3)
Zn N3 C9 N4 -177.99(19)
C7 N3 C9 C10 177.0(3)
Zn N3 C9 C10 -0.2(4)
C8 N4 C9 N3 0.6(3)
C12 N4 C9 N3 178.7(3)
C8 N4 C9 C10 -177.2(3)
C12 N4 C9 C10 0.8(5)
C11 O2 C10 C9 -66.4(4)
N3 C9 C10 O2 125.3(3)
N4 C9 C10 O2 -57.2(4)
